data_4074064
loop_
_publ_author_name
'Vela, Javier'
'Lief, Graham R.'
'Shen, Zhongliang'
'Jordan, Richard F.'

_publ_section_title
;
 Ethylene Polymerization by Palladium Alkyl Complexes Containing
 Bis(aryl)phosphino-toluenesulfonate Ligands
;
_journal_issue 26
_journal_name_full Organometallics
_journal_page_first 6624
_journal_paper_doi 10.1021/om700869c
_journal_volume 26
_journal_year 2007
_chemical_formula_sum 'C29 H32 N O3 P Pd S'
_chemical_formula_weight 611.99
_chemical_name_systematic
; 
 ? 
;
_space_group_IT_number 14
_symmetry_space_group_name_Hall '-P 2ybc'
_symmetry_space_group_name_H-M 'P 1 21/c 1'
_atom_sites_solution_hydrogens geom
_atom_sites_solution_primary direct
_atom_sites_solution_secondary difmap
_audit_creation_method SHELXL-97
_cell_angle_alpha 90.00
_cell_angle_beta 127.194(19)
_cell_angle_gamma 90.00
_cell_formula_units_Z 4
_cell_length_a 10.249(2)
_cell_length_b 22.544(4)
_cell_length_c 14.590(5)
_cell_measurement_temperature 100(2)
_cell_volume 2685.4(13)
_computing_structure_refinement 'SHELXL-97 (Sheldrick, 1997)'
_computing_structure_solution 'SHELXS-97 (Sheldrick, 1990)'
_diffrn_ambient_temperature 100(2)
_diffrn_measured_fraction_theta_full 0.969
_diffrn_measured_fraction_theta_max 0.969
_diffrn_radiation_monochromator graphite
_diffrn_radiation_source 'fine-focus sealed tube'
_diffrn_radiation_type MoK\a
_diffrn_radiation_wavelength 0.71073
_diffrn_reflns_av_R_equivalents 0.0343
_diffrn_reflns_av_sigmaI/netI 0.0311
_diffrn_reflns_limit_h_max 13
_diffrn_reflns_limit_h_min -13
_diffrn_reflns_limit_k_max 29
_diffrn_reflns_limit_k_min -29
_diffrn_reflns_limit_l_max 18
_diffrn_reflns_limit_l_min -18
_diffrn_reflns_number 31341
_diffrn_reflns_theta_full 28.30
_diffrn_reflns_theta_max 28.30
_diffrn_reflns_theta_min 1.81
_exptl_absorpt_coefficient_mu 0.860
_exptl_absorpt_correction_T_max 0.9664
_exptl_absorpt_correction_T_min 0.8468
_exptl_absorpt_correction_type multi-scan
_exptl_absorpt_process_details '(SADABS 2.03; Bruker AXS, 1997)'
_exptl_crystal_density_diffrn 1.514
_exptl_crystal_density_method 'not measured'
_exptl_crystal_F_000 1256
_exptl_crystal_size_max 0.20
_exptl_crystal_size_mid 0.12
_exptl_crystal_size_min 0.04
_refine_diff_density_max 0.816
_refine_diff_density_min -0.609
_refine_diff_density_rms 0.089
_refine_ls_extinction_method none
_refine_ls_goodness_of_fit_ref 1.155
_refine_ls_hydrogen_treatment constr
_refine_ls_matrix_type full
_refine_ls_number_parameters 357
_refine_ls_number_reflns 6477
_refine_ls_number_restraints 0
_refine_ls_restrained_S_all 1.155
_refine_ls_R_factor_all 0.0418
_refine_ls_R_factor_gt 0.0367
_refine_ls_shift/su_max 0.003
_refine_ls_shift/su_mean 0.000
_refine_ls_structure_factor_coef Fsqd
_refine_ls_weighting_details 'calc w=1/[\s^2^(Fo^2^)+(0.0360P)^2^+1.5260P] where P=(Fo^2^+2Fc^2^)/3'
_refine_ls_weighting_scheme calc
_refine_ls_wR_factor_gt 0.0791
_refine_ls_wR_factor_ref 0.0815
_reflns_number_gt 5985
_reflns_number_total 6477
_reflns_threshold_expression >2sigma(I)
_cod_data_source_file om700869c-file004.cif
_cod_data_source_block zhon01s
_cod_depositor_comments
;
The following automatic conversions were performed:

'_exptl_absorpt_correction_type' value 'Multi-scan' changed to
'multi-scan' according to
/home/saulius/struct/CIF-dictionaries/cif_core.dic dictionary named
'cif_core.dic' version 2.4.1 from 2010-06-29.

Automatic conversion script
Id: cif_fix_values 1715 2011-07-08 13:25:40Z adriana 
;
_cod_original_cell_volume 2685.4(12)
_cod_original_sg_symbol_H-M P21/c
_cod_database_code 4074064

loop_
_symmetry_equiv_pos_as_xyz
'x, y, z'
'-x, y+1/2, -z+1/2'
'-x, -y, -z'
'x, -y-1/2, z-1/2'

loop_
_atom_site_label
_atom_site_type_symbol
_atom_site_fract_x
_atom_site_fract_y
_atom_site_fract_z
_atom_site_U_iso_or_equiv
_atom_site_adp_type
_atom_site_occupancy
_atom_site_symmetry_multiplicity
_atom_site_calc_flag
_atom_site_refinement_flags
C1 C 0.6568(3) 0.80026(11) 0.0574(2) 0.0210(5) Uani 1 1 d .
H1A H 0.5441 0.8050 0.0316 0.050(11) Uiso 1 1 d R
H1B H 0.7096 0.7676 0.1128 0.015(7) Uiso 1 1 d R
H1C H 0.6555 0.7915 -0.0089 0.029(8) Uiso 1 1 d R
C2 C 0.4658(3) 0.92563(12) -0.0773(2) 0.0229(6) Uani 1 1 d .
H2 H 0.4200 0.9039 -0.0472 0.025(8) Uiso 1 1 d R
C3 C 0.3634(3) 0.96080(13) -0.1727(2) 0.0258(6) Uani 1 1 d .
H3 H 0.2500 0.9636 -0.2067 0.027(8) Uiso 1 1 d R
C4 C 0.4287(3) 0.99197(12) -0.2180(2) 0.0272(6) Uani 1 1 d .
H4 H 0.3608 1.0162 -0.2842 0.036(9) Uiso 1 1 d R
C5 C 0.5956(4) 0.98719(12) -0.1647(2) 0.0257(6) Uani 1 1 d .
H5 H 0.6438 1.0081 -0.1938 0.030(8) Uiso 1 1 d R
C6 C 0.6898(3) 0.95167(11) -0.0689(2) 0.0205(5) Uani 1 1 d .
H6 H 0.8040 0.9490 -0.0323 0.027(8) Uiso 1 1 d R
C7 C 1.2091(3) 0.91408(11) 0.3688(2) 0.0143(5) Uani 1 1 d .
C8 C 1.3683(3) 0.93527(11) 0.4493(2) 0.0167(5) Uani 1 1 d .
H8 H 1.4064 0.9676 0.4295 0.020(7) Uiso 1 1 d R
C9 C 1.4710(3) 0.91017(11) 0.5570(2) 0.0172(5) Uani 1 1 d .
H9 H 1.5772 0.9263 0.6115 0.017(7) Uiso 1 1 d R
C10 C 1.4207(3) 0.86147(11) 0.5867(2) 0.0172(5) Uani 1 1 d .
C11 C 1.5329(3) 0.83458(12) 0.7048(2) 0.0239(6) Uani 1 1 d .
H11A H 1.4710 0.8066 0.7167 0.059(12) Uiso 1 1 d R
H11B H 1.5784 0.8660 0.7629 0.065(13) Uiso 1 1 d R
H11C H 1.6222 0.8135 0.7118 0.078(14) Uiso 1 1 d R
C12 C 1.2639(3) 0.83954(11) 0.5056(2) 0.0174(5) Uani 1 1 d .
H12 H 1.2293 0.8057 0.5246 0.013(7) Uiso 1 1 d R
C13 C 1.1545(3) 0.86550(10) 0.3968(2) 0.0148(5) Uani 1 1 d .
C14 C 0.9671(3) 0.75994(10) 0.3431(2) 0.0138(5) Uani 1 1 d .
C15 C 0.9467(3) 0.73713(11) 0.4233(2) 0.0151(5) Uani 1 1 d .
H15 H 0.9176 0.7633 0.4595 0.021(7) Uiso 1 1 d R
C16 C 0.9678(3) 0.67746(11) 0.4507(2) 0.0183(5) Uani 1 1 d .
H16 H 0.9566 0.6631 0.5069 0.020(7) Uiso 1 1 d R
C17 C 1.0056(3) 0.63865(11) 0.3960(2) 0.0215(5) Uani 1 1 d .
H17 H 1.0175 0.5974 0.4128 0.015(7) Uiso 1 1 d R
C18 C 1.0256(3) 0.66068(11) 0.3164(2) 0.0207(5) Uani 1 1 d .
H18 H 1.0511 0.6339 0.2790 0.038(9) Uiso 1 1 d R
C19 C 1.0096(3) 0.72099(11) 0.2894(2) 0.0166(5) Uani 1 1 d .
C20 C 1.0445(3) 0.74140(12) 0.2076(2) 0.0221(5) Uani 1 1 d .
H20A H 1.0002 0.7819 0.1804 0.021(6) Uiso 1 1 d R
H20B H 0.9872 0.7149 0.1397 0.014(7) Uiso 1 1 d R
C21 C 1.2271(4) 0.74169(15) 0.2628(3) 0.0325(7) Uani 1 1 d .
H21A H 1.2844 0.7680 0.3298 0.042(10) Uiso 1 1 d R
H21B H 1.2433 0.7558 0.2068 0.041(9) Uiso 1 1 d R
H21C H 1.2708 0.7014 0.2871 0.041(10) Uiso 1 1 d R
C22 C 0.8743(3) 0.87162(10) 0.3929(2) 0.0149(5) Uani 1 1 d .
C23 C 0.9745(3) 0.91328(11) 0.4796(2) 0.0173(5) Uani 1 1 d .
H23 H 1.0759 0.9243 0.4957 0.031(8) Uiso 1 1 d R
C24 C 0.9278(3) 0.93864(11) 0.5423(2) 0.0203(5) Uani 1 1 d .
H24 H 0.9958 0.9674 0.5998 0.018(7) Uiso 1 1 d R
C25 C 0.7818(3) 0.92195(12) 0.5208(2) 0.0230(6) Uani 1 1 d .
H25 H 0.7514 0.9379 0.5657 0.025(8) Uiso 1 1 d R
C26 C 0.6804(3) 0.88213(11) 0.4340(2) 0.0223(5) Uani 1 1 d .
H26 H 0.5796 0.8714 0.4192 0.029(8) Uiso 1 1 d R
C27 C 0.7219(3) 0.85710(11) 0.3672(2) 0.0170(5) Uani 1 1 d .
C28 C 0.5994(3) 0.81558(11) 0.2715(2) 0.0190(5) Uani 1 1 d .
H28A H 0.5700 0.7842 0.3036 0.029(8) Uiso 1 1 d R
H28B H 0.6509 0.7961 0.2398 0.018(7) Uiso 1 1 d R
C29 C 0.4431(3) 0.84720(13) 0.1740(2) 0.0274(6) Uani 1 1 d .
H29A H 0.3868 0.8639 0.2035 0.020(7) Uiso 1 1 d R
H29B H 0.3709 0.8188 0.1125 0.031(8) Uiso 1 1 d R
H29C H 0.4716 0.8792 0.1435 0.032(9) Uiso 1 1 d R
N1 N 0.6274(2) 0.92067(9) -0.02480(17) 0.0173(4) Uani 1 1 d .
O1 O 0.9230(2) 0.95789(7) 0.20794(14) 0.0166(3) Uani 1 1 d .
O2 O 1.0858(2) 0.91697(8) 0.15210(15) 0.0196(4) Uani 1 1 d .
O3 O 1.1621(2) 1.01055(8) 0.25620(15) 0.0201(4) Uani 1 1 d .
P1 P 0.94100(7) 0.83936(3) 0.31148(5) 0.01264(12) Uani 1 1 d .
Pd1 Pd 0.78319(2) 0.876263(8) 0.133405(15) 0.01409(6) Uani 1 1 d .
S1 S 1.08735(7) 0.95294(3) 0.23497(5) 0.01403(12) Uani 1 1 d .

loop_
_atom_site_aniso_label
_atom_site_aniso_U_11
_atom_site_aniso_U_22
_atom_site_aniso_U_33
_atom_site_aniso_U_23
_atom_site_aniso_U_13
_atom_site_aniso_U_12
C1 0.0177(12) 0.0221(13) 0.0171(12) -0.0012(10) 0.0072(11) -0.0023(10)
C2 0.0194(13) 0.0261(14) 0.0222(13) 0.0014(11) 0.0121(11) 0.0014(10)
C3 0.0158(13) 0.0295(15) 0.0232(14) 0.0022(11) 0.0071(11) 0.0053(11)
C4 0.0265(14) 0.0242(14) 0.0205(13) 0.0073(11) 0.0088(12) 0.0081(11)
C5 0.0296(15) 0.0247(14) 0.0243(14) 0.0057(11) 0.0171(13) 0.0025(11)
C6 0.0179(12) 0.0229(13) 0.0198(13) 0.0005(10) 0.0109(11) 0.0011(10)
C7 0.0116(11) 0.0168(12) 0.0156(11) -0.0008(9) 0.0088(10) 0.0010(9)
C8 0.0146(11) 0.0151(12) 0.0241(13) -0.0012(10) 0.0135(11) -0.0024(9)
C9 0.0112(11) 0.0182(12) 0.0194(12) -0.0023(10) 0.0078(10) -0.0022(9)
C10 0.0144(11) 0.0157(12) 0.0208(13) 0.0010(9) 0.0102(10) 0.0029(9)
C11 0.0194(13) 0.0193(13) 0.0184(13) 0.0051(10) 0.0039(11) -0.0001(10)
C12 0.0156(12) 0.0143(12) 0.0192(12) 0.0016(9) 0.0090(10) -0.0007(9)
C13 0.0128(11) 0.0136(11) 0.0158(11) -0.0007(9) 0.0076(10) -0.0002(9)
C14 0.0096(10) 0.0125(11) 0.0144(11) -0.0012(9) 0.0047(9) -0.0025(8)
C15 0.0117(11) 0.0180(12) 0.0135(11) -0.0017(9) 0.0065(9) -0.0022(9)
C16 0.0163(12) 0.0209(13) 0.0162(12) 0.0025(10) 0.0091(10) -0.0026(10)
C17 0.0224(13) 0.0129(12) 0.0242(14) 0.0014(10) 0.0115(12) 0.0000(10)
C18 0.0232(13) 0.0183(12) 0.0223(13) -0.0004(10) 0.0147(11) 0.0039(10)
C19 0.0150(11) 0.0194(12) 0.0153(12) -0.0002(9) 0.0091(10) -0.0007(9)
C20 0.0254(14) 0.0260(14) 0.0208(13) 0.0028(11) 0.0171(12) 0.0054(11)
C21 0.0270(15) 0.0465(19) 0.0347(17) 0.0094(14) 0.0242(14) 0.0091(13)
C22 0.0162(11) 0.0130(11) 0.0161(11) 0.0016(9) 0.0101(10) 0.0028(9)
C23 0.0152(11) 0.0154(12) 0.0197(12) -0.0001(9) 0.0097(10) -0.0008(9)
C24 0.0231(13) 0.0158(12) 0.0196(12) -0.0035(10) 0.0115(11) -0.0002(10)
C25 0.0273(14) 0.0207(13) 0.0277(14) -0.0032(11) 0.0201(12) 0.0014(11)
C26 0.0210(13) 0.0206(13) 0.0320(15) -0.0027(11) 0.0196(12) -0.0003(10)
C27 0.0176(12) 0.0130(11) 0.0223(13) -0.0011(9) 0.0131(11) -0.0006(9)
C28 0.0146(12) 0.0184(12) 0.0259(13) -0.0044(10) 0.0133(11) -0.0035(9)
C29 0.0169(13) 0.0306(15) 0.0286(15) -0.0058(12) 0.0105(12) -0.0008(11)
N1 0.0152(10) 0.0178(10) 0.0159(10) 0.0009(8) 0.0079(9) 0.0009(8)
O1 0.0141(8) 0.0157(8) 0.0182(9) -0.0002(7) 0.0088(7) 0.0006(6)
O2 0.0200(9) 0.0239(9) 0.0173(9) -0.0035(7) 0.0126(8) -0.0012(7)
O3 0.0220(9) 0.0161(9) 0.0188(9) 0.0004(7) 0.0106(8) -0.0055(7)
P1 0.0102(3) 0.0134(3) 0.0133(3) 0.0001(2) 0.0065(2) -0.0013(2)
Pd1 0.01078(9) 0.01591(10) 0.01325(10) 0.00140(7) 0.00605(8) 0.00011(7)
S1 0.0141(3) 0.0141(3) 0.0136(3) -0.0001(2) 0.0082(2) -0.0014(2)

loop_
_atom_type_symbol
_atom_type_description
_atom_type_scat_dispersion_real
_atom_type_scat_dispersion_imag
_atom_type_scat_source
C C 0.0033 0.0016 'International Tables Vol C Tables 4.2.6.8 and 6.1.1.4'
H H 0.0000 0.0000 'International Tables Vol C Tables 4.2.6.8 and 6.1.1.4'
N N 0.0061 0.0033 'International Tables Vol C Tables 4.2.6.8 and 6.1.1.4'
O O 0.0106 0.0060 'International Tables Vol C Tables 4.2.6.8 and 6.1.1.4'
P P 0.1023 0.0942 'International Tables Vol C Tables 4.2.6.8 and 6.1.1.4'
S S 0.1246 0.1234 'International Tables Vol C Tables 4.2.6.8 and 6.1.1.4'
Pd Pd -0.9988 1.0072 'International Tables Vol C Tables 4.2.6.8 and 6.1.1.4'

loop_
_geom_angle_atom_site_label_1
_geom_angle_atom_site_label_2
_geom_angle_atom_site_label_3
_geom_angle
N1 C2 C3 123.1(3)
C2 C3 C4 118.8(3)
C3 C4 C5 118.7(2)
C6 C5 C4 119.0(3)
N1 C6 C5 122.9(2)
C8 C7 C13 119.5(2)
C8 C7 S1 116.14(18)
C13 C7 S1 124.39(18)
C9 C8 C7 121.1(2)
C8 C9 C10 120.6(2)
C12 C10 C9 118.2(2)
C12 C10 C11 121.4(2)
C9 C10 C11 120.3(2)
C10 C12 C13 122.5(2)
C7 C13 C12 118.1(2)
C7 C13 P1 125.09(18)
C12 C13 P1 116.20(18)
C15 C14 C19 119.2(2)
C15 C14 P1 119.70(18)
C19 C14 P1 121.14(18)
C16 C15 C14 121.3(2)
C15 C16 C17 119.8(2)
C18 C17 C16 119.3(2)
C17 C18 C19 122.2(2)
C18 C19 C14 118.2(2)
C18 C19 C20 118.4(2)
C14 C19 C20 123.4(2)
C19 C20 C21 112.6(2)
C23 C22 C27 119.0(2)
C23 C22 P1 119.47(18)
C27 C22 P1 121.46(18)
C24 C23 C22 121.0(2)
C25 C24 C23 119.7(2)
C26 C25 C24 119.8(2)
C25 C26 C27 121.7(2)
C26 C27 C22 118.5(2)
C26 C27 C28 117.5(2)
C22 C27 C28 124.0(2)
C27 C28 C29 112.9(2)
C6 N1 C2 117.6(2)
C6 N1 Pd1 120.49(17)
C2 N1 Pd1 121.37(17)
S1 O1 Pd1 111.59(9)
C14 P1 C22 106.21(11)
C14 P1 C13 102.11(11)
C22 P1 C13 100.98(11)
C14 P1 Pd1 123.48(8)
C22 P1 Pd1 108.26(8)
C13 P1 Pd1 113.37(8)
C1 Pd1 N1 89.55(9)
C1 Pd1 O1 176.52(9)
N1 Pd1 O1 88.83(7)
C1 Pd1 P1 95.47(8)
N1 Pd1 P1 172.08(6)
O1 Pd1 P1 86.48(5)
O3 S1 O2 114.81(11)
O3 S1 O1 111.06(11)
O2 S1 O1 112.49(10)
O3 S1 C7 106.10(11)
O2 S1 C7 106.61(11)
O1 S1 C7 104.96(10)

loop_
_geom_bond_atom_site_label_1
_geom_bond_atom_site_label_2
_geom_bond_distance
C1 Pd1 2.026(3)
C2 N1 1.345(3)
C2 C3 1.379(4)
C3 C4 1.383(4)
C4 C5 1.390(4)
C5 C6 1.377(4)
C6 N1 1.344(3)
C7 C8 1.398(3)
C7 C13 1.399(3)
C7 S1 1.786(2)
C8 C9 1.377(3)
C9 C10 1.389(3)
C10 C12 1.389(3)
C10 C11 1.504(3)
C12 C13 1.403(3)
C13 P1 1.842(2)
C14 C15 1.406(3)
C14 C19 1.410(3)
C14 P1 1.828(2)
C15 C16 1.383(3)
C16 C17 1.388(4)
C17 C18 1.388(4)
C18 C19 1.397(4)
C19 C20 1.510(3)
C20 C21 1.526(4)
C22 C23 1.403(3)
C22 C27 1.407(3)
C22 P1 1.840(2)
C23 C24 1.386(3)
C24 C25 1.382(4)
C25 C26 1.378(4)
C26 C27 1.396(3)
C27 C28 1.511(3)
C28 C29 1.531(4)
N1 Pd1 2.103(2)
O1 S1 1.4839(18)
O1 Pd1 2.1767(17)
O2 S1 1.4479(18)
O3 S1 1.4433(18)
P1 Pd1 2.2311(10)

loop_
_geom_torsion_atom_site_label_1
_geom_torsion_atom_site_label_2
_geom_torsion_atom_site_label_3
_geom_torsion_atom_site_label_4
_geom_torsion
N1 C2 C3 C4 0.9(4)
C2 C3 C4 C5 -0.8(4)
C3 C4 C5 C6 0.0(4)
C4 C5 C6 N1 0.7(4)
C13 C7 C8 C9 -1.8(4)
S1 C7 C8 C9 177.50(19)
C7 C8 C9 C10 2.5(4)
C8 C9 C10 C12 -0.9(4)
C8 C9 C10 C11 -179.5(2)
C9 C10 C12 C13 -1.4(4)
C11 C10 C12 C13 177.1(2)
C8 C7 C13 C12 -0.5(3)
S1 C7 C13 C12 -179.73(18)
C8 C7 C13 P1 169.79(18)
S1 C7 C13 P1 -9.4(3)
C10 C12 C13 C7 2.1(4)
C10 C12 C13 P1 -169.0(2)
C19 C14 C15 C16 0.2(3)
P1 C14 C15 C16 -179.02(19)
C14 C15 C16 C17 -1.8(4)
C15 C16 C17 C18 1.6(4)
C16 C17 C18 C19 0.2(4)
C17 C18 C19 C14 -1.8(4)
C17 C18 C19 C20 176.1(2)
C15 C14 C19 C18 1.6(3)
P1 C14 C19 C18 -179.21(19)
C15 C14 C19 C20 -176.2(2)
P1 C14 C19 C20 3.0(3)
C18 C19 C20 C21 -73.9(3)
C14 C19 C20 C21 103.9(3)
C27 C22 C23 C24 2.1(4)
P1 C22 C23 C24 179.73(19)
C22 C23 C24 C25 1.2(4)
C23 C24 C25 C26 -2.7(4)
C24 C25 C26 C27 0.9(4)
C25 C26 C27 C22 2.4(4)
C25 C26 C27 C28 -177.9(2)
C23 C22 C27 C26 -3.8(4)
P1 C22 C27 C26 178.57(19)
C23 C22 C27 C28 176.5(2)
P1 C22 C27 C28 -1.1(3)
C26 C27 C28 C29 67.9(3)
C22 C27 C28 C29 -112.4(3)
C5 C6 N1 C2 -0.6(4)
C5 C6 N1 Pd1 -172.1(2)
C3 C2 N1 C6 -0.2(4)
C3 C2 N1 Pd1 171.2(2)
C15 C14 P1 C22 -4.2(2)
C19 C14 P1 C22 176.58(19)
C15 C14 P1 C13 101.2(2)
C19 C14 P1 C13 -78.0(2)
C15 C14 P1 Pd1 -129.90(16)
C19 C14 P1 Pd1 50.9(2)
C23 C22 P1 C14 116.7(2)
C27 C22 P1 C14 -65.7(2)
C23 C22 P1 C13 10.5(2)
C27 C22 P1 C13 -171.9(2)
C23 C22 P1 Pd1 -108.85(19)
C27 C22 P1 Pd1 68.8(2)
C7 C13 P1 C14 150.5(2)
C12 C13 P1 C14 -39.0(2)
C7 C13 P1 C22 -100.1(2)
C12 C13 P1 C22 70.4(2)
C7 C13 P1 Pd1 15.5(2)
C12 C13 P1 Pd1 -174.00(16)
C6 N1 Pd1 C1 -126.6(2)
C2 N1 Pd1 C1 62.3(2)
C6 N1 Pd1 O1 50.34(19)
C2 N1 Pd1 O1 -120.8(2)
S1 O1 Pd1 N1 -110.23(11)
S1 O1 Pd1 P1 76.15(9)
C14 P1 Pd1 C1 16.74(12)
C22 P1 Pd1 C1 -108.05(11)
C13 P1 Pd1 C1 140.78(11)
C14 P1 Pd1 O1 -160.37(10)
C22 P1 Pd1 O1 74.84(9)
C13 P1 Pd1 O1 -36.32(10)
Pd1 O1 S1 O3 165.34(9)
Pd1 O1 S1 O2 35.10(13)
Pd1 O1 S1 C7 -80.42(12)
C8 C7 S1 O3 -20.4(2)
C13 C7 S1 O3 158.9(2)
C8 C7 S1 O2 102.45(19)
C13 C7 S1 O2 -78.3(2)
C8 C7 S1 O1 -138.02(18)
C13 C7 S1 O1 41.2(2)
